data_7126068
loop_
_publ_author_name
'Matsuhashi, Chihiro'
'Ueno, Takuya'
'Uekusa, Hidehiro'
'Sato-Tomita, Ayana'
'Ichiyanagi, Kouhei'
'Maki, Shojiro'
'Hirano, Takashi'

_publ_section_title
;
 Isomeric difference in the crystalline-state chemiluminescence property
 of an adamantylideneadamantane 1,2-dioxetane with a phthalimide
 chromophore.
;
_journal_issue 23
_journal_name_full 'Chemical communications (Cambridge, England)'
_journal_page_first 3369
_journal_page_last 3372
_journal_paper_doi 10.1039/c9cc10012a
_journal_volume 56
_journal_year 2020
_chemical_absolute_configuration ad
_chemical_formula_moiety 'C37 H36 F3 N O6'
_chemical_formula_sum 'C37 H36 F3 N O6'
_chemical_formula_weight 647.67
_chemical_name_systematic
'anti-5-[2-(4-trifluoromethylphenyl)isoindoline-1,3-dionyl]methyl dispiro[tricyclo [3.3.1.13,7]decane-2,3'-[1,2]dioxetane-4',2''-tricyclo[3.3.1.13,7]decan]-5-carboxylate'
_chemical_properties_physical Heat-sensitive
_space_group_crystal_system monoclinic
_space_group_IT_number 14
_space_group_name_Hall '-P 2yn'
_space_group_name_H-M_alt 'P 1 21/n 1'
_atom_sites_solution_hydrogens geom
_audit_creation_method SHELXL-2018/3
_audit_update_record
;
2019-12-05 deposited with the CCDC.	2020-02-25 downloaded from the CCDC.
;
_cell_angle_alpha 90
_cell_angle_beta 90.163(2)
_cell_angle_gamma 90
_cell_formula_units_Z 4
_cell_length_a 6.4039(4)
_cell_length_b 49.826(3)
_cell_length_c 9.4014(5)
_cell_measurement_reflns_used 29277
_cell_measurement_temperature 93(2)
_cell_measurement_theta_max 27.484
_cell_measurement_theta_min 3.207
_cell_volume 2999.8(3)
_computing_cell_refinement RAPID-AUTO
_computing_data_collection RAPID-AUTO
_computing_data_reduction RAPID-AUTO
_computing_structure_refinement 'SHELXL-2018/3 (Sheldrick, 2018)'
_computing_structure_solution 'SHELXT 2018/2 (Sheldrick, 2018)'
_diffrn_ambient_temperature 93(2)
_diffrn_detector_area_resol_mean 10.0
_diffrn_measured_fraction_theta_full 0.999
_diffrn_measured_fraction_theta_max 0.998
_diffrn_measurement_device_type 'RIGAKU R-AXIS RAPID'
_diffrn_measurement_method \w-scan
_diffrn_radiation_probe x-ray
_diffrn_radiation_type MoK\a
_diffrn_radiation_wavelength 0.71075
_diffrn_reflns_av_R_equivalents 0.0732
_diffrn_reflns_av_unetI/netI 0.0626
_diffrn_reflns_Laue_measured_fraction_full 0.999
_diffrn_reflns_Laue_measured_fraction_max 0.998
_diffrn_reflns_limit_h_max 8
_diffrn_reflns_limit_h_min -8
_diffrn_reflns_limit_k_max 64
_diffrn_reflns_limit_k_min -64
_diffrn_reflns_limit_l_max 11
_diffrn_reflns_limit_l_min -12
_diffrn_reflns_number 29277
_diffrn_reflns_point_group_measured_fraction_full 0.999
_diffrn_reflns_point_group_measured_fraction_max 0.998
_diffrn_reflns_theta_full 25.242
_diffrn_reflns_theta_max 27.484
_diffrn_reflns_theta_min 3.207
_diffrn_source 'rotating anode x-ray'
_diffrn_source_type Rigaku
_exptl_absorpt_coefficient_mu 0.109
_exptl_absorpt_correction_T_max 0.994
_exptl_absorpt_correction_T_min 0.279
_exptl_absorpt_correction_type multi-scan
_exptl_absorpt_process_details 'abscor T.Higashi RIGAKU'
_exptl_crystal_colour colorless
_exptl_crystal_density_diffrn 1.434
_exptl_crystal_description platelet
_exptl_crystal_F_000 1360
_exptl_crystal_preparation Luminescent
_exptl_crystal_recrystallization_method 'Re-crystallisation from solvent: Hexane / CH2Cl2'
_exptl_crystal_size_max 0.206
_exptl_crystal_size_mid 0.168
_exptl_crystal_size_min 0.055
_refine_diff_density_max 0.532
_refine_diff_density_min -0.362
_refine_diff_density_rms 0.106
_refine_ls_extinction_method none
_refine_ls_goodness_of_fit_ref 1.039
_refine_ls_hydrogen_treatment constr
_refine_ls_matrix_type full
_refine_ls_number_parameters 424
_refine_ls_number_reflns 6880
_refine_ls_number_restraints 0
_refine_ls_restrained_S_all 1.039
_refine_ls_R_factor_all 0.0998
_refine_ls_R_factor_gt 0.0649
_refine_ls_shift/su_max 0.001
_refine_ls_shift/su_mean 0.000
_refine_ls_structure_factor_coef Fsqd
_refine_ls_weighting_details 'w=1/[\s^2^(Fo^2^)+(0.0933P)^2^+1.2451P] where P=(Fo^2^+2Fc^2^)/3'
_refine_ls_weighting_scheme calc
_refine_ls_wR_factor_gt 0.1608
_refine_ls_wR_factor_ref 0.1866
_reflns_Friedel_coverage 0.000
_reflns_number_gt 4464
_reflns_number_total 6880
_reflns_threshold_expression 'I > 2\s(I)'
_cod_data_source_file c9cc10012a2.cif
_cod_data_source_block shelx_a
_cod_depositor_comments 'Adding full bibliography for 7126068--7126069.cif.'
_cod_original_sg_symbol_H-M 'P 21/n'
_cod_database_code 7126068
_shelx_shelxl_version_number 2018/3
_shelx_space_group_comment
;
The symmetry employed for this shelxl refinement is uniquely defined
by the following loop, which should always be used as a source of
symmetry information in preference to the above space-group names.
They are only intended as comments.
;
_shelx_estimated_absorpt_t_min 0.978
_shelx_estimated_absorpt_t_max 0.994

loop_
_space_group_symop_operation_xyz
'x, y, z'
'-x+1/2, y+1/2, -z+1/2'
'-x, -y, -z'
'x-1/2, -y-1/2, z-1/2'

loop_
_atom_site_label
_atom_site_type_symbol
_atom_site_fract_x
_atom_site_fract_y
_atom_site_fract_z
_atom_site_U_iso_or_equiv
_atom_site_adp_type
_atom_site_occupancy
_atom_site_site_symmetry_order
_atom_site_calc_flag
_atom_site_refinement_flags_posn
_atom_site_refinement_flags_adp
_atom_site_refinement_flags_occupancy
_atom_site_disorder_assembly
_atom_site_disorder_group
O1 O -0.0284(3) 0.26970(3) 0.65028(18) 0.0308(4) Uani 1 1 d . . . . .
N1 N 1.0547(3) 0.50714(4) 0.7541(2) 0.0273(4) Uani 1 1 d . . . . .
F1 F 1.7645(3) 0.59593(4) 0.8421(2) 0.0562(5) Uani 1 1 d . . . . .
C1 C -0.0709(4) 0.29278(4) 0.5556(3) 0.0249(5) Uani 1 1 d . . . . .
O2 O -0.0936(3) 0.28645(3) 0.77500(18) 0.0296(4) Uani 1 1 d . . . . .
F2 F 1.5718(4) 0.61511(4) 0.6855(2) 0.0690(7) Uani 1 1 d . . . . .
C2 C 0.0879(4) 0.29349(5) 0.4351(3) 0.0292(5) Uani 1 1 d . . . . .
H2 H 0.230878 0.296700 0.474702 0.035 Uiso 1 1 calc R U . . .
C3 C 0.0328(4) 0.31565(5) 0.3266(3) 0.0312(6) Uani 1 1 d . . . . .
H3A H 0.037059 0.333399 0.373816 0.037 Uiso 1 1 calc R U . . .
H3B H 0.136834 0.315691 0.248860 0.037 Uiso 1 1 calc R U . . .
F3 F 1.4897(3) 0.61674(4) 0.9050(2) 0.0567(5) Uani 1 1 d . . . . .
O3 O 0.0238(4) 0.40402(4) 0.5268(2) 0.0536(6) Uani 1 1 d . . . . .
O4 O 0.2937(3) 0.40609(3) 0.67787(19) 0.0324(4) Uani 1 1 d . . . . .
C4 C -0.1861(4) 0.31074(5) 0.2647(3) 0.0308(5) Uani 1 1 d . . . . .
H4 H -0.220941 0.325211 0.194843 0.037 Uiso 1 1 calc R U . . .
C5 C -0.1911(5) 0.28332(6) 0.1896(3) 0.0356(6) Uani 1 1 d . . . . .
H5A H -0.331637 0.280102 0.149003 0.043 Uiso 1 1 calc R U . . .
H5B H -0.088779 0.283145 0.110861 0.043 Uiso 1 1 calc R U . . .
O5 O 1.1809(3) 0.48182(4) 0.9459(2) 0.0350(4) Uani 1 1 d . . . . .
C6 C -0.1378(5) 0.26129(5) 0.2963(3) 0.0358(6) Uani 1 1 d . . . . .
H6 H -0.141451 0.243449 0.247566 0.043 Uiso 1 1 calc R U . . .
O6 O 0.8453(3) 0.52003(3) 0.56086(19) 0.0323(4) Uani 1 1 d . . . . .
C7 C 0.0816(4) 0.26620(5) 0.3579(3) 0.0349(6) Uani 1 1 d . . . . .
H7A H 0.185595 0.266058 0.280226 0.042 Uiso 1 1 calc R U . . .
H7B H 0.117644 0.251677 0.425506 0.042 Uiso 1 1 calc R U . . .
C8 C -0.2975(4) 0.26157(5) 0.4176(3) 0.0329(6) Uani 1 1 d . . . . .
H8A H -0.264704 0.247076 0.486143 0.040 Uiso 1 1 calc R U . . .
H8B H -0.439124 0.258315 0.378871 0.040 Uiso 1 1 calc R U . . .
C9 C -0.2917(4) 0.28892(5) 0.4940(3) 0.0271(5) Uani 1 1 d . . . . .
H9 H -0.396338 0.289080 0.572812 0.033 Uiso 1 1 calc R U . . .
C12 C -0.2074(4) 0.33244(5) 0.7274(3) 0.0251(5) Uani 1 1 d . . . . .
H12 H -0.350018 0.326507 0.697286 0.030 Uiso 1 1 calc R U . . .
C11 C -0.0488(4) 0.31078(5) 0.6909(2) 0.0240(5) Uani 1 1 d . . . . .
C10 C -0.3458(4) 0.31089(5) 0.3853(3) 0.0298(5) Uani 1 1 d . . . . .
H10A H -0.487290 0.307690 0.346171 0.036 Uiso 1 1 calc R U . . .
H10B H -0.345367 0.328635 0.432640 0.036 Uiso 1 1 calc R U . . .
C13 C -0.2026(4) 0.33659(5) 0.8898(3) 0.0313(6) Uani 1 1 d . . . . .
H13A H -0.307856 0.350190 0.917065 0.038 Uiso 1 1 calc R U . . .
H13B H -0.237734 0.319549 0.938257 0.038 Uiso 1 1 calc R U . . .
C14 C 0.0146(4) 0.34594(5) 0.9364(3) 0.0308(6) Uani 1 1 d . . . . .
H14 H 0.016905 0.348480 1.041931 0.037 Uiso 1 1 calc R U . . .
C15 C 0.0679(4) 0.37255(5) 0.8631(3) 0.0293(5) Uani 1 1 d . . . . .
H15A H 0.208111 0.378652 0.893816 0.035 Uiso 1 1 calc R U . . .
H15B H -0.034899 0.386431 0.890704 0.035 Uiso 1 1 calc R U . . .
C16 C 0.0644(4) 0.36877(5) 0.7012(3) 0.0251(5) Uani 1 1 d . . . . .
C17 C 0.2266(4) 0.34720(4) 0.6596(3) 0.0255(5) Uani 1 1 d . . . . .
H17A H 0.226831 0.344795 0.555115 0.031 Uiso 1 1 calc R U . . .
H17B H 0.367883 0.353058 0.689414 0.031 Uiso 1 1 calc R U . . .
C18 C 0.1717(4) 0.32035(5) 0.7328(3) 0.0264(5) Uani 1 1 d . . . . .
H18 H 0.276642 0.306393 0.705957 0.032 Uiso 1 1 calc R U . . .
C19 C 0.1769(4) 0.32471(5) 0.8946(3) 0.0304(5) Uani 1 1 d . . . . .
H19A H 0.146029 0.307607 0.943844 0.036 Uiso 1 1 calc R U . . .
H19B H 0.317849 0.330720 0.924156 0.036 Uiso 1 1 calc R U . . .
C20 C -0.1525(4) 0.35922(5) 0.6532(3) 0.0262(5) Uani 1 1 d . . . . .
H20A H -0.153857 0.356702 0.548763 0.031 Uiso 1 1 calc R U . . .
H20B H -0.258157 0.372968 0.677455 0.031 Uiso 1 1 calc R U . . .
C21 C 0.1196(4) 0.39457(5) 0.6244(3) 0.0300(5) Uani 1 1 d . . . . .
C22 C 0.3546(5) 0.43056(5) 0.6078(3) 0.0351(6) Uani 1 1 d . . . . .
H22A H 0.236971 0.443445 0.609551 0.042 Uiso 1 1 calc R U . . .
H22B H 0.388652 0.426725 0.507184 0.042 Uiso 1 1 calc R U . . .
C23 C 0.5407(4) 0.44271(5) 0.6802(3) 0.0284(5) Uani 1 1 d . . . . .
C24 C 0.6392(4) 0.43128(5) 0.7993(3) 0.0307(6) Uani 1 1 d . . . . .
H24 H 0.586700 0.414968 0.837297 0.037 Uiso 1 1 calc R U . . .
C25 C 0.8121(4) 0.44331(5) 0.8629(3) 0.0306(5) Uani 1 1 d . . . . .
H25 H 0.878458 0.435463 0.943314 0.037 Uiso 1 1 calc R U . . .
C26 C 0.8836(4) 0.46710(5) 0.8049(3) 0.0265(5) Uani 1 1 d . . . . .
C27 C 0.7852(4) 0.47859(5) 0.6877(3) 0.0272(5) Uani 1 1 d . . . . .
C28 C 0.6157(4) 0.46689(5) 0.6237(3) 0.0286(5) Uani 1 1 d . . . . .
H28 H 0.550794 0.474940 0.543365 0.034 Uiso 1 1 calc R U . . .
C29 C 0.8899(4) 0.50435(5) 0.6542(3) 0.0266(5) Uani 1 1 d . . . . .
C30 C 1.0587(4) 0.48483(5) 0.8489(3) 0.0272(5) Uani 1 1 d . . . . .
C31 C 1.1884(4) 0.53015(5) 0.7646(3) 0.0272(5) Uani 1 1 d . . . . .
C32 C 1.3900(4) 0.52777(5) 0.8182(3) 0.0311(6) Uani 1 1 d . . . . .
H32 H 1.442424 0.510708 0.845855 0.037 Uiso 1 1 calc R U . . .
C33 C 1.5152(4) 0.55059(5) 0.8313(3) 0.0318(6) Uani 1 1 d . . . . .
H33 H 1.652211 0.549100 0.869569 0.038 Uiso 1 1 calc R U . . .
C34 C 1.4398(4) 0.57546(5) 0.7884(3) 0.0296(5) Uani 1 1 d . . . . .
C35 C 1.2403(4) 0.57768(5) 0.7332(3) 0.0319(6) Uani 1 1 d . . . . .
H35 H 1.190127 0.594671 0.702623 0.038 Uiso 1 1 calc R U . . .
C36 C 1.1126(4) 0.55520(5) 0.7221(3) 0.0314(6) Uani 1 1 d . . . . .
H36 H 0.974684 0.556865 0.685699 0.038 Uiso 1 1 calc R U . . .
C37 C 1.5672(4) 0.60049(6) 0.8047(3) 0.0362(6) Uani 1 1 d . . . . .

loop_
_atom_site_aniso_label
_atom_site_aniso_U_11
_atom_site_aniso_U_22
_atom_site_aniso_U_33
_atom_site_aniso_U_23
_atom_site_aniso_U_13
_atom_site_aniso_U_12
O1 0.0331(10) 0.0271(8) 0.0323(9) 0.0019(7) 0.0017(8) 0.0023(7)
N1 0.0253(11) 0.0280(10) 0.0288(10) 0.0020(9) -0.0028(8) -0.0018(8)
F1 0.0288(10) 0.0504(10) 0.0892(14) -0.0173(10) -0.0086(9) -0.0069(8)
C1 0.0227(12) 0.0224(10) 0.0296(12) 0.0008(9) -0.0003(9) 0.0004(9)
O2 0.0299(10) 0.0281(8) 0.0308(9) 0.0015(7) 0.0028(7) -0.0022(7)
F2 0.0895(17) 0.0594(12) 0.0579(12) 0.0149(10) -0.0129(11) -0.0421(11)
C2 0.0208(13) 0.0336(13) 0.0331(13) 0.0003(11) 0.0017(10) 0.0016(10)
C3 0.0257(13) 0.0363(13) 0.0315(13) 0.0016(11) 0.0048(10) -0.0046(10)
F3 0.0453(11) 0.0483(10) 0.0765(13) -0.0282(10) 0.0065(10) -0.0053(8)
O3 0.0574(15) 0.0449(12) 0.0582(13) 0.0246(11) -0.0307(11) -0.0189(10)
O4 0.0323(10) 0.0264(8) 0.0385(10) 0.0068(8) -0.0077(8) -0.0087(7)
C4 0.0281(14) 0.0370(13) 0.0274(12) 0.0017(11) -0.0005(10) -0.0020(10)
C5 0.0327(15) 0.0445(15) 0.0297(13) -0.0033(12) 0.0028(11) -0.0047(11)
O5 0.0321(11) 0.0350(9) 0.0379(10) 0.0067(8) -0.0086(8) -0.0003(8)
C6 0.0357(16) 0.0340(13) 0.0378(14) -0.0090(12) 0.0033(12) -0.0030(11)
O6 0.0330(10) 0.0298(9) 0.0340(9) 0.0077(8) -0.0088(8) -0.0043(7)
C7 0.0302(15) 0.0345(13) 0.0401(14) -0.0028(12) 0.0056(12) 0.0028(11)
C8 0.0311(15) 0.0324(13) 0.0353(13) -0.0005(11) -0.0013(11) -0.0075(10)
C9 0.0203(12) 0.0316(12) 0.0294(12) -0.0014(10) 0.0023(10) -0.0036(9)
C12 0.0178(12) 0.0275(11) 0.0300(12) -0.0009(10) 0.0006(9) -0.0014(9)
C11 0.0173(11) 0.0256(11) 0.0290(11) 0.0045(10) 0.0012(9) -0.0031(9)
C10 0.0199(12) 0.0360(13) 0.0336(13) -0.0005(11) -0.0041(10) -0.0008(10)
C13 0.0270(14) 0.0356(13) 0.0314(13) 0.0003(11) 0.0047(10) -0.0017(10)
C14 0.0316(14) 0.0336(13) 0.0271(12) 0.0020(11) -0.0020(10) -0.0046(10)
C15 0.0281(14) 0.0305(12) 0.0291(12) -0.0020(10) -0.0053(10) -0.0032(10)
C16 0.0208(12) 0.0234(11) 0.0312(12) 0.0019(10) -0.0018(9) -0.0005(9)
C17 0.0162(11) 0.0272(11) 0.0331(12) 0.0021(10) -0.0018(9) -0.0020(9)
C18 0.0182(12) 0.0247(11) 0.0363(13) 0.0028(10) -0.0012(10) 0.0011(9)
C19 0.0246(13) 0.0309(12) 0.0357(13) 0.0047(11) -0.0077(10) -0.0038(10)
C20 0.0204(12) 0.0261(11) 0.0321(12) -0.0011(10) -0.0027(10) 0.0015(9)
C21 0.0284(14) 0.0261(12) 0.0355(13) 0.0010(11) -0.0048(11) -0.0015(10)
C22 0.0418(17) 0.0272(12) 0.0362(14) 0.0078(11) -0.0076(12) -0.0101(11)
C23 0.0308(14) 0.0251(11) 0.0294(12) -0.0002(10) 0.0009(10) -0.0025(10)
C24 0.0365(15) 0.0241(11) 0.0314(12) 0.0042(10) 0.0014(11) -0.0032(10)
C25 0.0349(15) 0.0273(12) 0.0297(12) 0.0050(10) -0.0019(11) 0.0010(10)
C26 0.0254(13) 0.0266(11) 0.0276(12) 0.0006(10) -0.0018(10) 0.0007(9)
C27 0.0286(13) 0.0237(11) 0.0294(12) 0.0021(10) 0.0011(10) 0.0013(9)
C28 0.0307(14) 0.0273(11) 0.0279(12) 0.0029(10) -0.0023(10) -0.0005(10)
C29 0.0244(13) 0.0259(11) 0.0293(12) -0.0018(10) 0.0001(10) -0.0010(9)
C30 0.0263(13) 0.0271(11) 0.0283(12) 0.0017(10) -0.0006(10) 0.0046(9)
C31 0.0265(13) 0.0287(12) 0.0264(11) 0.0011(10) 0.0014(10) -0.0036(9)
C32 0.0260(13) 0.0332(13) 0.0342(13) 0.0022(11) 0.0015(10) 0.0036(10)
C33 0.0216(13) 0.0403(14) 0.0335(13) 0.0010(11) -0.0018(10) -0.0004(10)
C34 0.0283(14) 0.0330(12) 0.0275(12) -0.0024(10) 0.0021(10) -0.0024(10)
C35 0.0290(14) 0.0310(12) 0.0358(13) 0.0043(11) -0.0047(11) -0.0016(10)
C36 0.0253(13) 0.0329(13) 0.0362(13) 0.0021(11) -0.0062(10) -0.0015(10)
C37 0.0286(14) 0.0415(14) 0.0385(14) -0.0056(12) -0.0004(11) -0.0055(11)

loop_
_atom_type_symbol
_atom_type_description
_atom_type_scat_dispersion_real
_atom_type_scat_dispersion_imag
_atom_type_scat_source
C C 0.0033 0.0016 'International Tables Vol C Tables 4.2.6.8 and 6.1.1.4'
H H 0.0000 0.0000 'International Tables Vol C Tables 4.2.6.8 and 6.1.1.4'
F F 0.0171 0.0103 'International Tables Vol C Tables 4.2.6.8 and 6.1.1.4'
N N 0.0061 0.0033 'International Tables Vol C Tables 4.2.6.8 and 6.1.1.4'
O O 0.0106 0.0060 'International Tables Vol C Tables 4.2.6.8 and 6.1.1.4'

loop_
_geom_angle_atom_site_label_1
_geom_angle_atom_site_label_2
_geom_angle_atom_site_label_3
_geom_angle
_geom_angle_site_symmetry_1
_geom_angle_site_symmetry_3
_geom_angle_publ_flag
C1 O1 O2 89.23(14) . . ?
C29 N1 C30 110.5(2) . . ?
C29 N1 C31 124.5(2) . . ?
C30 N1 C31 124.8(2) . . ?
O1 C1 C2 110.08(19) . . ?
O1 C1 C9 107.26(19) . . ?
C2 C1 C9 109.7(2) . . ?
O1 C1 C11 86.59(16) . . ?
C2 C1 C11 122.1(2) . . ?
C9 C1 C11 117.3(2) . . ?
C11 O2 O1 89.05(14) . . ?
C1 C2 C7 108.2(2) . . ?
C1 C2 C3 110.9(2) . . ?
C7 C2 C3 108.3(2) . . ?
C1 C2 H2 109.8 . . ?
C7 C2 H2 109.8 . . ?
C3 C2 H2 109.8 . . ?
C4 C3 C2 110.1(2) . . ?
C4 C3 H3A 109.6 . . ?
C2 C3 H3A 109.6 . . ?
C4 C3 H3B 109.6 . . ?
C2 C3 H3B 109.6 . . ?
H3A C3 H3B 108.2 . . ?
C21 O4 C22 114.4(2) . . ?
C10 C4 C3 109.3(2) . . ?
C10 C4 C5 109.4(2) . . ?
C3 C4 C5 109.4(2) . . ?
C10 C4 H4 109.6 . . ?
C3 C4 H4 109.6 . . ?
C5 C4 H4 109.6 . . ?
C6 C5 C4 109.5(2) . . ?
C6 C5 H5A 109.8 . . ?
C4 C5 H5A 109.8 . . ?
C6 C5 H5B 109.8 . . ?
C4 C5 H5B 109.8 . . ?
H5A C5 H5B 108.2 . . ?
C5 C6 C8 109.5(2) . . ?
C5 C6 C7 109.6(2) . . ?
C8 C6 C7 109.2(2) . . ?
C5 C6 H6 109.5 . . ?
C8 C6 H6 109.5 . . ?
C7 C6 H6 109.5 . . ?
C6 C7 C2 109.9(2) . . ?
C6 C7 H7A 109.7 . . ?
C2 C7 H7A 109.7 . . ?
C6 C7 H7B 109.7 . . ?
C2 C7 H7B 109.7 . . ?
H7A C7 H7B 108.2 . . ?
C6 C8 C9 109.9(2) . . ?
C6 C8 H8A 109.7 . . ?
C9 C8 H8A 109.7 . . ?
C6 C8 H8B 109.7 . . ?
C9 C8 H8B 109.7 . . ?
H8A C8 H8B 108.2 . . ?
C10 C9 C1 111.5(2) . . ?
C10 C9 C8 108.3(2) . . ?
C1 C9 C8 107.8(2) . . ?
C10 C9 H9 109.7 . . ?
C1 C9 H9 109.7 . . ?
C8 C9 H9 109.7 . . ?
C11 C12 C13 107.9(2) . . ?
C11 C12 C20 110.93(19) . . ?
C13 C12 C20 109.1(2) . . ?
C11 C12 H12 109.6 . . ?
C13 C12 H12 109.6 . . ?
C20 C12 H12 109.6 . . ?
O2 C11 C12 109.32(18) . . ?
O2 C11 C18 107.25(18) . . ?
C12 C11 C18 109.55(19) . . ?
O2 C11 C1 86.97(16) . . ?
C12 C11 C1 122.1(2) . . ?
C18 C11 C1 117.82(19) . . ?
C4 C10 C9 109.9(2) . . ?
C4 C10 H10A 109.7 . . ?
C9 C10 H10A 109.7 . . ?
C4 C10 H10B 109.7 . . ?
C9 C10 H10B 109.7 . . ?
H10A C10 H10B 108.2 . . ?
C14 C13 C12 109.9(2) . . ?
C14 C13 H13A 109.7 . . ?
C12 C13 H13A 109.7 . . ?
C14 C13 H13B 109.7 . . ?
C12 C13 H13B 109.7 . . ?
H13A C13 H13B 108.2 . . ?
C13 C14 C15 109.7(2) . . ?
C13 C14 C19 109.4(2) . . ?
C15 C14 C19 109.2(2) . . ?
C13 C14 H14 109.5 . . ?
C15 C14 H14 109.5 . . ?
C19 C14 H14 109.5 . . ?
C14 C15 C16 109.7(2) . . ?
C14 C15 H15A 109.7 . . ?
C16 C15 H15A 109.7 . . ?
C14 C15 H15B 109.7 . . ?
C16 C15 H15B 109.7 . . ?
H15A C15 H15B 108.2 . . ?
C21 C16 C15 111.5(2) . . ?
C21 C16 C20 109.5(2) . . ?
C15 C16 C20 109.9(2) . . ?
C21 C16 C17 108.13(19) . . ?
C15 C16 C17 109.2(2) . . ?
C20 C16 C17 108.57(19) . . ?
C18 C17 C16 109.59(19) . . ?
C18 C17 H17A 109.8 . . ?
C16 C17 H17A 109.8 . . ?
C18 C17 H17B 109.8 . . ?
C16 C17 H17B 109.8 . . ?
H17A C17 H17B 108.2 . . ?
C19 C18 C11 108.3(2) . . ?
C19 C18 C17 108.3(2) . . ?
C11 C18 C17 111.32(19) . . ?
C19 C18 H18 109.6 . . ?
C11 C18 H18 109.6 . . ?
C17 C18 H18 109.6 . . ?
C14 C19 C18 109.8(2) . . ?
C14 C19 H19A 109.7 . . ?
C18 C19 H19A 109.7 . . ?
C14 C19 H19B 109.7 . . ?
C18 C19 H19B 109.7 . . ?
H19A C19 H19B 108.2 . . ?
C16 C20 C12 109.98(19) . . ?
C16 C20 H20A 109.7 . . ?
C12 C20 H20A 109.7 . . ?
C16 C20 H20B 109.7 . . ?
C12 C20 H20B 109.7 . . ?
H20A C20 H20B 108.2 . . ?
O3 C21 O4 122.6(2) . . ?
O3 C21 C16 125.3(2) . . ?
O4 C21 C16 112.1(2) . . ?
O4 C22 C23 110.5(2) . . ?
O4 C22 H22A 109.5 . . ?
C23 C22 H22A 109.5 . . ?
O4 C22 H22B 109.5 . . ?
C23 C22 H22B 109.5 . . ?
H22A C22 H22B 108.1 . . ?
C28 C23 C24 119.8(2) . . ?
C28 C23 C22 116.6(2) . . ?
C24 C23 C22 123.6(2) . . ?
C25 C24 C23 121.6(2) . . ?
C25 C24 H24 119.2 . . ?
C23 C24 H24 119.2 . . ?
C26 C25 C24 117.6(2) . . ?
C26 C25 H25 121.2 . . ?
C24 C25 H25 121.2 . . ?
C25 C26 C27 121.0(2) . . ?
C25 C26 C30 130.6(2) . . ?
C27 C26 C30 108.4(2) . . ?
C28 C27 C26 122.0(2) . . ?
C28 C27 C29 129.3(2) . . ?
C26 C27 C29 108.7(2) . . ?
C27 C28 C23 118.1(2) . . ?
C27 C28 H28 120.9 . . ?
C23 C28 H28 120.9 . . ?
O6 C29 N1 126.3(2) . . ?
O6 C29 C27 127.4(2) . . ?
N1 C29 C27 106.3(2) . . ?
O5 C30 N1 125.4(2) . . ?
O5 C30 C26 128.5(2) . . ?
N1 C30 C26 106.1(2) . . ?
C32 C31 C36 120.1(2) . . ?
C32 C31 N1 120.7(2) . . ?
C36 C31 N1 119.2(2) . . ?
C31 C32 C33 119.7(2) . . ?
C31 C32 H32 120.2 . . ?
C33 C32 H32 120.2 . . ?
C34 C33 C32 120.1(3) . . ?
C34 C33 H33 119.9 . . ?
C32 C33 H33 119.9 . . ?
C35 C34 C33 120.0(2) . . ?
C35 C34 C37 118.3(2) . . ?
C33 C34 C37 121.6(2) . . ?
C34 C35 C36 120.5(2) . . ?
C34 C35 H35 119.8 . . ?
C36 C35 H35 119.8 . . ?
C35 C36 C31 119.6(2) . . ?
C35 C36 H36 120.2 . . ?
C31 C36 H36 120.2 . . ?
F1 C37 F2 107.0(2) . . ?
F1 C37 F3 105.7(2) . . ?
F2 C37 F3 105.7(2) . . ?
F1 C37 C34 113.7(2) . . ?
F2 C37 C34 112.4(2) . . ?
F3 C37 C34 111.9(2) . . ?

loop_
_geom_bond_atom_site_label_1
_geom_bond_atom_site_label_2
_geom_bond_distance
_geom_bond_site_symmetry_2
_geom_bond_publ_flag
O1 C1 1.479(3) . ?
O1 O2 1.500(2) . ?
N1 C29 1.418(3) . ?
N1 C30 1.425(3) . ?
N1 C31 1.434(3) . ?
F1 C37 1.330(3) . ?
C1 C2 1.525(3) . ?
C1 C9 1.539(3) . ?
C1 C11 1.563(3) . ?
O2 C11 1.476(3) . ?
F2 C37 1.337(3) . ?
C2 C7 1.542(4) . ?
C2 C3 1.544(4) . ?
C2 H2 1.0000 . ?
C3 C4 1.536(4) . ?
C3 H3A 0.9900 . ?
C3 H3B 0.9900 . ?
F3 C37 1.339(3) . ?
O3 C21 1.198(3) . ?
O4 C21 1.350(3) . ?
O4 C22 1.440(3) . ?
C4 C10 1.529(3) . ?
C4 C5 1.538(4) . ?
C4 H4 1.0000 . ?
C5 C6 1.525(4) . ?
C5 H5A 0.9900 . ?
C5 H5B 0.9900 . ?
O5 C30 1.209(3) . ?
C6 C8 1.534(4) . ?
C6 C7 1.538(4) . ?
C6 H6 1.0000 . ?
O6 C29 1.208(3) . ?
C7 H7A 0.9900 . ?
C7 H7B 0.9900 . ?
C8 C9 1.541(3) . ?
C8 H8A 0.9900 . ?
C8 H8B 0.9900 . ?
C9 C10 1.536(3) . ?
C9 H9 1.0000 . ?
C12 C11 1.522(3) . ?
C12 C13 1.541(3) . ?
C12 C20 1.547(3) . ?
C12 H12 1.0000 . ?
C11 C18 1.541(3) . ?
C10 H10A 0.9900 . ?
C10 H10B 0.9900 . ?
C13 C14 1.530(4) . ?
C13 H13A 0.9900 . ?
C13 H13B 0.9900 . ?
C14 C15 1.533(3) . ?
C14 C19 1.535(4) . ?
C14 H14 1.0000 . ?
C15 C16 1.534(3) . ?
C15 H15A 0.9900 . ?
C15 H15B 0.9900 . ?
C16 C21 1.517(3) . ?
C16 C20 1.535(3) . ?
C16 C17 1.546(3) . ?
C17 C18 1.545(3) . ?
C17 H17A 0.9900 . ?
C17 H17B 0.9900 . ?
C18 C19 1.537(4) . ?
C18 H18 1.0000 . ?
C19 H19A 0.9900 . ?
C19 H19B 0.9900 . ?
C20 H20A 0.9900 . ?
C20 H20B 0.9900 . ?
C22 C23 1.498(4) . ?
C22 H22A 0.9900 . ?
C22 H22B 0.9900 . ?
C23 C28 1.402(3) . ?
C23 C24 1.404(4) . ?
C24 C25 1.393(4) . ?
C24 H24 0.9500 . ?
C25 C26 1.383(3) . ?
C25 H25 0.9500 . ?
C26 C27 1.391(3) . ?
C26 C30 1.485(4) . ?
C27 C28 1.370(4) . ?
C27 C29 1.483(3) . ?
C28 H28 0.9500 . ?
C31 C32 1.390(4) . ?
C31 C36 1.397(4) . ?
C32 C33 1.396(4) . ?
C32 H32 0.9500 . ?
C33 C34 1.390(4) . ?
C33 H33 0.9500 . ?
C34 C35 1.382(4) . ?
C34 C37 1.498(4) . ?
C35 C36 1.391(4) . ?
C35 H35 0.9500 . ?
C36 H36 0.9500 . ?

loop_
_geom_torsion_atom_site_label_1
_geom_torsion_atom_site_label_2
_geom_torsion_atom_site_label_3
_geom_torsion_atom_site_label_4
_geom_torsion
_geom_torsion_site_symmetry_1
_geom_torsion_site_symmetry_2
_geom_torsion_site_symmetry_3
_geom_torsion_site_symmetry_4
_geom_torsion_publ_flag
O2 O1 C1 C2 144.03(19) . . . . ?
O2 O1 C1 C9 -96.63(18) . . . . ?
O2 O1 C1 C11 20.95(15) . . . . ?
C1 O1 O2 C11 -22.20(17) . . . . ?
O1 C1 C2 C7 55.5(3) . . . . ?
C9 C1 C2 C7 -62.3(3) . . . . ?
C11 C1 C2 C7 154.4(2) . . . . ?
O1 C1 C2 C3 174.1(2) . . . . ?
C9 C1 C2 C3 56.3(3) . . . . ?
C11 C1 C2 C3 -87.0(3) . . . . ?
C1 C2 C3 C4 -58.8(3) . . . . ?
C7 C2 C3 C4 59.7(3) . . . . ?
C2 C3 C4 C10 59.7(3) . . . . ?
C2 C3 C4 C5 -60.1(3) . . . . ?
C10 C4 C5 C6 -59.9(3) . . . . ?
C3 C4 C5 C6 59.8(3) . . . . ?
C4 C5 C6 C8 59.7(3) . . . . ?
C4 C5 C6 C7 -60.0(3) . . . . ?
C5 C6 C7 C2 60.6(3) . . . . ?
C8 C6 C7 C2 -59.3(3) . . . . ?
C1 C2 C7 C6 60.4(3) . . . . ?
C3 C2 C7 C6 -59.8(3) . . . . ?
C5 C6 C8 C9 -60.3(3) . . . . ?
C7 C6 C8 C9 59.7(3) . . . . ?
O1 C1 C9 C10 -175.91(18) . . . . ?
C2 C1 C9 C10 -56.3(3) . . . . ?
C11 C1 C9 C10 88.9(2) . . . . ?
O1 C1 C9 C8 -57.1(2) . . . . ?
C2 C1 C9 C8 62.5(2) . . . . ?
C11 C1 C9 C8 -152.3(2) . . . . ?
C6 C8 C9 C10 60.0(3) . . . . ?
C6 C8 C9 C1 -60.8(3) . . . . ?
O1 O2 C11 C12 144.06(19) . . . . ?
O1 O2 C11 C18 -97.24(18) . . . . ?
O1 O2 C11 C1 20.98(16) . . . . ?
C13 C12 C11 O2 54.7(2) . . . . ?
C20 C12 C11 O2 174.15(18) . . . . ?
C13 C12 C11 C18 -62.5(2) . . . . ?
C20 C12 C11 C18 56.9(3) . . . . ?
C13 C12 C11 C1 153.6(2) . . . . ?
C20 C12 C11 C1 -87.0(3) . . . . ?
O1 C1 C11 O2 -21.33(16) . . . . ?
C2 C1 C11 O2 -133.0(2) . . . . ?
C9 C1 C11 O2 86.4(2) . . . . ?
O1 C1 C11 C12 -132.3(2) . . . . ?
C2 C1 C11 C12 116.1(3) . . . . ?
C9 C1 C11 C12 -24.6(3) . . . . ?
O1 C1 C11 C18 86.6(2) . . . . ?
C2 C1 C11 C18 -25.0(3) . . . . ?
C9 C1 C11 C18 -165.7(2) . . . . ?
C3 C4 C10 C9 -59.2(3) . . . . ?
C5 C4 C10 C9 60.6(3) . . . . ?
C1 C9 C10 C4 58.2(3) . . . . ?
C8 C9 C10 C4 -60.3(3) . . . . ?
C11 C12 C13 C14 61.2(3) . . . . ?
C20 C12 C13 C14 -59.4(3) . . . . ?
C12 C13 C14 C15 60.2(3) . . . . ?
C12 C13 C14 C19 -59.7(3) . . . . ?
C13 C14 C15 C16 -59.7(3) . . . . ?
C19 C14 C15 C16 60.2(3) . . . . ?
C14 C15 C16 C21 -179.2(2) . . . . ?
C14 C15 C16 C20 59.2(3) . . . . ?
C14 C15 C16 C17 -59.8(3) . . . . ?
C21 C16 C17 C18 -178.4(2) . . . . ?
C15 C16 C17 C18 60.2(3) . . . . ?
C20 C16 C17 C18 -59.7(3) . . . . ?
O2 C11 C18 C19 -56.3(2) . . . . ?
C12 C11 C18 C19 62.3(2) . . . . ?
C1 C11 C18 C19 -152.1(2) . . . . ?
O2 C11 C18 C17 -175.22(18) . . . . ?
C12 C11 C18 C17 -56.7(3) . . . . ?
C1 C11 C18 C17 89.0(2) . . . . ?
C16 C17 C18 C19 -60.4(3) . . . . ?
C16 C17 C18 C11 58.5(3) . . . . ?
C13 C14 C19 C18 59.1(3) . . . . ?
C15 C14 C19 C18 -61.1(3) . . . . ?
C11 C18 C19 C14 -59.9(2) . . . . ?
C17 C18 C19 C14 61.0(2) . . . . ?
C21 C16 C20 C12 178.24(19) . . . . ?
C15 C16 C20 C12 -59.0(2) . . . . ?
C17 C16 C20 C12 60.4(2) . . . . ?
C11 C12 C20 C16 -59.9(3) . . . . ?
C13 C12 C20 C16 58.8(2) . . . . ?
C22 O4 C21 O3 -0.1(4) . . . . ?
C22 O4 C21 C16 179.4(2) . . . . ?
C15 C16 C21 O3 -131.8(3) . . . . ?
C20 C16 C21 O3 -10.0(4) . . . . ?
C17 C16 C21 O3 108.2(3) . . . . ?
C15 C16 C21 O4 48.7(3) . . . . ?
C20 C16 C21 O4 170.6(2) . . . . ?
C17 C16 C21 O4 -71.3(3) . . . . ?
C21 O4 C22 C23 176.4(2) . . . . ?
O4 C22 C23 C28 -179.3(2) . . . . ?
O4 C22 C23 C24 0.2(4) . . . . ?
C28 C23 C24 C25 -0.5(4) . . . . ?
C22 C23 C24 C25 179.9(3) . . . . ?
C23 C24 C25 C26 0.2(4) . . . . ?
C24 C25 C26 C27 0.4(4) . . . . ?
C24 C25 C26 C30 178.7(2) . . . . ?
C25 C26 C27 C28 -0.7(4) . . . . ?
C30 C26 C27 C28 -179.4(2) . . . . ?
C25 C26 C27 C29 177.4(2) . . . . ?
C30 C26 C27 C29 -1.3(3) . . . . ?
C26 C27 C28 C23 0.4(4) . . . . ?
C29 C27 C28 C23 -177.2(2) . . . . ?
C24 C23 C28 C27 0.2(4) . . . . ?
C22 C23 C28 C27 179.8(2) . . . . ?
C30 N1 C29 O6 179.4(2) . . . . ?
C31 N1 C29 O6 3.8(4) . . . . ?
C30 N1 C29 C27 -0.5(3) . . . . ?
C31 N1 C29 C27 -176.2(2) . . . . ?
C28 C27 C29 O6 -0.9(4) . . . . ?
C26 C27 C29 O6 -178.8(2) . . . . ?
C28 C27 C29 N1 179.0(2) . . . . ?
C26 C27 C29 N1 1.1(3) . . . . ?
C29 N1 C30 O5 -179.3(2) . . . . ?
C31 N1 C30 O5 -3.7(4) . . . . ?
C29 N1 C30 C26 -0.3(3) . . . . ?
C31 N1 C30 C26 175.4(2) . . . . ?
C25 C26 C30 O5 1.5(5) . . . . ?
C27 C26 C30 O5 -180.0(3) . . . . ?
C25 C26 C30 N1 -177.5(3) . . . . ?
C27 C26 C30 N1 1.0(3) . . . . ?
C29 N1 C31 C32 -153.1(2) . . . . ?
C30 N1 C31 C32 31.8(4) . . . . ?
C29 N1 C31 C36 27.8(3) . . . . ?
C30 N1 C31 C36 -147.3(2) . . . . ?
C36 C31 C32 C33 1.0(4) . . . . ?
N1 C31 C32 C33 -178.2(2) . . . . ?
C31 C32 C33 C34 -1.2(4) . . . . ?
C32 C33 C34 C35 0.2(4) . . . . ?
C32 C33 C34 C37 178.2(2) . . . . ?
C33 C34 C35 C36 1.0(4) . . . . ?
C37 C34 C35 C36 -177.1(2) . . . . ?
C34 C35 C36 C31 -1.2(4) . . . . ?
C32 C31 C36 C35 0.2(4) . . . . ?
N1 C31 C36 C35 179.4(2) . . . . ?
C35 C34 C37 F1 -172.3(2) . . . . ?
C33 C34 C37 F1 9.7(4) . . . . ?
C35 C34 C37 F2 -50.6(3) . . . . ?
C33 C34 C37 F2 131.4(3) . . . . ?
C35 C34 C37 F3 68.1(3) . . . . ?
C33 C34 C37 F3 -109.9(3) . . . . ?
